data_4085810
loop_
_publ_author_name
'Streubel, Rainer'
'Murcia-Garc\'ia, Cristina'
'Schnakenburg, Gregor'
'Espinosa Ferao, Arturo'

_publ_section_title
;
 Evidence for Terminal Phosphinidene Oxide Complexes in O,P,C-Cage Complex
 Formation: Rearrangement of Oxaphosphirane Complexes
;
_journal_issue 11
_journal_name_full Organometallics
_journal_page_first 2676
_journal_paper_doi 10.1021/acs.organomet.5b00029
_journal_volume 34
_journal_year 2015
_chemical_formula_moiety 'C24 H25 Cr O7 P'
_chemical_formula_sum 'C24 H25 Cr O7 P'
_chemical_formula_weight 508.41
_chemical_name_systematic
; 
 ? 
;
_space_group_IT_number 14
_symmetry_cell_setting monoclinic
_symmetry_space_group_name_Hall '-P 2yn'
_symmetry_space_group_name_H-M 'P 1 21/n 1'
_atom_sites_solution_hydrogens geom
_atom_sites_solution_primary direct
_atom_sites_solution_secondary difmap
_audit_creation_method SHELXL-97
_cell_angle_alpha 90.00
_cell_angle_beta 99.201(3)
_cell_angle_gamma 90.00
_cell_formula_units_Z 4
_cell_length_a 10.3814(3)
_cell_length_b 15.7638(10)
_cell_length_c 14.7738(8)
_cell_measurement_reflns_used 5033
_cell_measurement_temperature 123(2)
_cell_measurement_theta_max 27.48
_cell_measurement_theta_min 1.00
_cell_volume 2386.6(2)
_computing_cell_refinement 'HKL Scalepack (Otwinowski & Minor 1997)'
_computing_data_collection 'HKL Denzo and Scalepack (Otwinowski & Minor 1997)'
_computing_data_reduction 'HKL Denzo and Scalepack (Otwinowski & Minor 1997)'
_computing_molecular_graphics 'DIAMOND (Brandenburg, 1999)'
_computing_publication_material 'SHELXL97 (Sheldrick, 1997)'
_computing_structure_refinement 'SHELXL-97 (Sheldrick, 1997)'
_computing_structure_solution 'SHELXS-97 (Sheldrick, 1990)'
_diffrn_ambient_temperature 123(2)
_diffrn_detector_area_resol_mean 9
_diffrn_measured_fraction_theta_full 0.985
_diffrn_measured_fraction_theta_max 0.985
_diffrn_measurement_device '95mm CCD camera on \k-goniostat'
_diffrn_measurement_device_type 'Nonius KappaCCD'
_diffrn_measurement_method 'CCD rotation images, thick slices'
_diffrn_radiation_monochromator 'horizonally mounted graphite crystal'
_diffrn_radiation_type MoK\a
_diffrn_radiation_wavelength 0.71073
_diffrn_reflns_av_R_equivalents 0.0706
_diffrn_reflns_av_sigmaI/netI 0.0756
_diffrn_reflns_limit_h_max 11
_diffrn_reflns_limit_h_min -13
_diffrn_reflns_limit_k_max 18
_diffrn_reflns_limit_k_min -20
_diffrn_reflns_limit_l_max 16
_diffrn_reflns_limit_l_min -19
_diffrn_reflns_number 20111
_diffrn_reflns_theta_full 27.49
_diffrn_reflns_theta_max 27.49
_diffrn_reflns_theta_min 2.58
_exptl_absorpt_coefficient_mu 0.588
_exptl_absorpt_correction_T_max 0.9539
_exptl_absorpt_correction_T_min 0.8415
_exptl_absorpt_correction_type multi-scan
_exptl_absorpt_process_details
;
R.H. Blessing, Acta Cryst. (1995), A51, 33-38
;
_exptl_crystal_colour colourless
_exptl_crystal_density_diffrn 1.415
_exptl_crystal_density_method 'not measured'
_exptl_crystal_description plate
_exptl_crystal_F_000 1056
_exptl_crystal_size_max 0.30
_exptl_crystal_size_mid 0.09
_exptl_crystal_size_min 0.08
_refine_diff_density_max 0.405
_refine_diff_density_min -0.359
_refine_diff_density_rms 0.076
_refine_ls_goodness_of_fit_ref 0.983
_refine_ls_hydrogen_treatment constr
_refine_ls_matrix_type full
_refine_ls_number_parameters 305
_refine_ls_number_reflns 5395
_refine_ls_number_restraints 0
_refine_ls_restrained_S_all 0.983
_refine_ls_R_factor_all 0.0817
_refine_ls_R_factor_gt 0.0415
_refine_ls_shift/su_max 0.001
_refine_ls_shift/su_mean 0.000
_refine_ls_structure_factor_coef Fsqd
_refine_ls_weighting_details 'calc w=1/[\s^2^(Fo^2^)+(0.0505P)^2^+0.0000P] where P=(Fo^2^+2Fc^2^)/3'
_refine_ls_weighting_scheme calc
_refine_ls_wR_factor_gt 0.0952
_refine_ls_wR_factor_ref 0.1066
_reflns_number_gt 3468
_reflns_number_total 5395
_reflns_threshold_expression >2sigma(I)
_cod_data_source_file om5b00029_si_002.cif
_cod_data_source_block Greg1141
_cod_depositor_comments 'Adding full bibliography for 4085810--4085813.cif.'
_cod_original_sg_symbol_H-M 'P 21/n'
_cod_database_code 4085810

loop_
_symmetry_equiv_pos_as_xyz
'x, y, z'
'-x+1/2, y+1/2, -z+1/2'
'-x, -y, -z'
'x-1/2, -y-1/2, z-1/2'

loop_
_atom_site_label
_atom_site_type_symbol
_atom_site_fract_x
_atom_site_fract_y
_atom_site_fract_z
_atom_site_U_iso_or_equiv
_atom_site_adp_type
_atom_site_occupancy
_atom_site_symmetry_multiplicity
_atom_site_calc_flag
_atom_site_refinement_flags
C1 C 0.9709(2) 0.20405(17) 0.48579(17) 0.0337(6) Uani 1 1 d .
C2 C 0.9534(2) 0.29825(17) 0.47892(17) 0.0331(6) Uani 1 1 d .
C3 C 0.8433(2) 0.31708(17) 0.42251(17) 0.0337(6) Uani 1 1 d .
C4 C 0.7717(2) 0.23632(17) 0.38761(16) 0.0321(6) Uani 1 1 d .
C5 C 0.6766(2) 0.20788(16) 0.45629(15) 0.0283(5) Uani 1 1 d .
H5A H 0.6085 0.1715 0.4196 0.034 Uiso 1 1 calc R
C6 C 1.1092(2) 0.17102(19) 0.50824(19) 0.0445(7) Uani 1 1 d .
H6A H 1.1087 0.1090 0.5034 0.067 Uiso 1 1 calc R
H6B H 1.1466 0.1877 0.5708 0.067 Uiso 1 1 calc R
H6C H 1.1619 0.1949 0.4650 0.067 Uiso 1 1 calc R
C7 C 1.0431(2) 0.35786(19) 0.5372(2) 0.0473(7) Uani 1 1 d .
H7A H 1.1323 0.3500 0.5247 0.071 Uiso 1 1 calc R
H7B H 1.0407 0.3462 0.6020 0.071 Uiso 1 1 calc R
H7C H 1.0153 0.4164 0.5230 0.071 Uiso 1 1 calc R
C8 C 0.7911(2) 0.40345(18) 0.3952(2) 0.0458(7) Uani 1 1 d .
H8A H 0.8062 0.4162 0.3329 0.069 Uiso 1 1 calc R
H8B H 0.8356 0.4458 0.4378 0.069 Uiso 1 1 calc R
H8C H 0.6972 0.4050 0.3973 0.069 Uiso 1 1 calc R
C9 C 0.6919(2) 0.2479(2) 0.29166(18) 0.0489(7) Uani 1 1 d .
H9C H 0.7502 0.2642 0.2486 0.073 Uiso 1 1 calc R
H9B H 0.6264 0.2924 0.2935 0.073 Uiso 1 1 calc R
H9A H 0.6482 0.1945 0.2716 0.073 Uiso 1 1 calc R
C10 C 0.6036(2) 0.27936(16) 0.49360(16) 0.0313(6) Uani 1 1 d .
C11 C 0.4748(2) 0.29573(19) 0.45503(19) 0.0436(7) Uani 1 1 d .
H11A H 0.4335 0.2615 0.4059 0.052 Uiso 1 1 calc R
C12 C 0.4064(3) 0.3611(2) 0.4874(2) 0.0608(10) Uani 1 1 d .
H12A H 0.3189 0.3721 0.4600 0.073 Uiso 1 1 calc R
C13 C 0.4647(3) 0.4101(2) 0.5592(2) 0.0595(9) Uani 1 1 d .
H13A H 0.4172 0.4546 0.5821 0.071 Uiso 1 1 calc R
C14 C 0.5923(3) 0.39480(19) 0.5982(2) 0.0487(7) Uani 1 1 d .
H14A H 0.6327 0.4288 0.6478 0.058 Uiso 1 1 calc R
C15 C 0.6609(2) 0.33046(17) 0.56525(17) 0.0362(6) Uani 1 1 d .
H15A H 0.7491 0.3208 0.5920 0.043 Uiso 1 1 calc R
C16 C 0.8515(2) 0.07645(18) 0.40224(17) 0.0400(6) Uani 1 1 d .
H16A H 0.9358 0.0445 0.4106 0.048 Uiso 1 1 calc R
C17 C 0.8856(2) 0.17028(17) 0.39534(17) 0.0345(6) Uani 1 1 d .
C18 C 0.7633(3) 0.0356(2) 0.3215(2) 0.0509(7) Uani 1 1 d .
H18A H 0.7987 0.0465 0.2649 0.076 Uiso 1 1 calc R
H18B H 0.6755 0.0599 0.3161 0.076 Uiso 1 1 calc R
H18C H 0.7591 -0.0257 0.3315 0.076 Uiso 1 1 calc R
C19 C 0.9650(3) 0.1796(2) 0.31691(19) 0.0483(7) Uani 1 1 d .
H19A H 1.0382 0.1396 0.3261 0.072 Uiso 1 1 calc R
H19B H 0.9985 0.2377 0.3161 0.072 Uiso 1 1 calc R
H19C H 0.9090 0.1675 0.2584 0.072 Uiso 1 1 calc R
C20 C 0.6361(2) 0.05526(18) 0.78431(18) 0.0391(6) Uani 1 1 d .
C21 C 0.8607(2) 0.06025(17) 0.71607(16) 0.0329(6) Uani 1 1 d .
C22 C 0.7360(2) 0.20208(18) 0.73367(16) 0.0327(6) Uani 1 1 d .
C23 C 0.5161(2) 0.13993(17) 0.63928(16) 0.0336(6) Uani 1 1 d .
C24 C 0.6386(2) -0.00816(19) 0.61783(18) 0.0373(6) Uani 1 1 d .
Cr Cr 0.68779(3) 0.09682(3) 0.67702(2) 0.02737(13) Uani 1 1 d .
O1 O 0.90760(13) 0.17855(11) 0.56693(10) 0.0327(4) Uani 1 1 d .
O2 O 0.78951(16) 0.05812(11) 0.48352(12) 0.0395(4) Uani 1 1 d .
O3 O 0.60521(18) 0.02873(15) 0.85024(14) 0.0571(6) Uani 1 1 d .
O4 O 0.96715(16) 0.04064(13) 0.74103(13) 0.0487(5) Uani 1 1 d .
O5 O 0.76578(17) 0.26476(14) 0.76993(13) 0.0492(5) Uani 1 1 d .
O6 O 0.41174(15) 0.16531(13) 0.62151(13) 0.0472(5) Uani 1 1 d .
O7 O 0.60720(19) -0.07099(14) 0.58279(15) 0.0570(6) Uani 1 1 d .
P P 0.76433(5) 0.13825(4) 0.54554(4) 0.02621(16) Uani 1 1 d .

loop_
_atom_site_aniso_label
_atom_site_aniso_U_11
_atom_site_aniso_U_22
_atom_site_aniso_U_33
_atom_site_aniso_U_23
_atom_site_aniso_U_13
_atom_site_aniso_U_12
C1 0.0284(12) 0.0395(17) 0.0348(14) 0.0075(12) 0.0096(9) 0.0030(10)
C2 0.0298(12) 0.0373(16) 0.0332(14) 0.0030(12) 0.0082(10) -0.0006(10)
C3 0.0340(12) 0.0336(16) 0.0350(14) 0.0062(11) 0.0101(10) 0.0049(10)
C4 0.0351(12) 0.0335(16) 0.0280(13) 0.0060(11) 0.0061(9) 0.0006(10)
C5 0.0275(11) 0.0326(15) 0.0236(13) -0.0008(10) 0.0005(9) -0.0039(9)
C6 0.0320(13) 0.0497(19) 0.0550(18) 0.0129(15) 0.0170(11) 0.0070(12)
C7 0.0446(15) 0.0443(19) 0.0525(18) -0.0010(15) 0.0061(12) -0.0090(12)
C8 0.0433(15) 0.0420(19) 0.0535(18) 0.0126(14) 0.0117(12) 0.0051(12)
C9 0.0474(15) 0.063(2) 0.0349(16) 0.0052(14) 0.0031(11) -0.0009(14)
C10 0.0283(12) 0.0336(15) 0.0329(14) 0.0086(11) 0.0075(9) 0.0028(10)
C11 0.0313(13) 0.055(2) 0.0447(17) 0.0167(14) 0.0080(11) 0.0035(12)
C12 0.0370(15) 0.081(3) 0.069(2) 0.033(2) 0.0210(14) 0.0245(16)
C13 0.072(2) 0.042(2) 0.076(2) 0.0203(18) 0.0478(18) 0.0270(16)
C14 0.0629(18) 0.0350(18) 0.0532(19) 0.0021(14) 0.0244(14) 0.0046(13)
C15 0.0383(13) 0.0340(16) 0.0383(15) 0.0033(12) 0.0126(11) 0.0026(11)
C16 0.0476(14) 0.0416(18) 0.0350(15) -0.0036(12) 0.0196(11) -0.0007(12)
C17 0.0392(13) 0.0336(16) 0.0345(14) -0.0001(11) 0.0180(10) 0.0014(10)
C18 0.0627(17) 0.048(2) 0.0445(17) -0.0131(15) 0.0170(13) -0.0095(14)
C19 0.0555(16) 0.050(2) 0.0449(17) 0.0035(14) 0.0249(13) 0.0066(13)
C20 0.0314(12) 0.0462(18) 0.0410(16) 0.0028(13) 0.0102(10) 0.0029(11)
C21 0.0396(14) 0.0319(15) 0.0298(13) 0.0070(11) 0.0131(10) 0.0020(11)
C22 0.0293(12) 0.0385(17) 0.0292(14) 0.0005(12) 0.0010(9) 0.0046(10)
C23 0.0362(13) 0.0369(16) 0.0295(14) -0.0014(12) 0.0108(10) -0.0066(11)
C24 0.0347(13) 0.0398(18) 0.0399(15) 0.0031(13) 0.0139(10) -0.0020(11)
Cr 0.0254(2) 0.0310(3) 0.0272(2) 0.00217(17) 0.00852(14) 0.00025(15)
O1 0.0263(8) 0.0429(12) 0.0297(9) 0.0078(8) 0.0065(6) -0.0014(7)
O2 0.0534(10) 0.0314(11) 0.0394(10) -0.0034(8) 0.0245(8) 0.0009(8)
O3 0.0570(11) 0.0764(17) 0.0435(12) 0.0166(11) 0.0253(9) 0.0014(10)
O4 0.0333(10) 0.0573(15) 0.0564(13) 0.0200(10) 0.0101(8) 0.0115(8)
O5 0.0564(11) 0.0442(14) 0.0424(12) -0.0116(10) -0.0065(9) 0.0050(9)
O6 0.0262(9) 0.0626(14) 0.0528(12) 0.0033(10) 0.0062(8) 0.0048(8)
O7 0.0684(13) 0.0393(14) 0.0659(14) -0.0099(11) 0.0189(10) -0.0147(10)
P 0.0256(3) 0.0276(4) 0.0265(3) 0.0017(3) 0.0073(2) -0.0003(2)

loop_
_atom_type_symbol
_atom_type_description
_atom_type_scat_dispersion_real
_atom_type_scat_dispersion_imag
_atom_type_scat_source
C C 0.0033 0.0016 'International Tables Vol C Tables 4.2.6.8 and 6.1.1.4'
H H 0.0000 0.0000 'International Tables Vol C Tables 4.2.6.8 and 6.1.1.4'
Cr Cr 0.3209 0.6236 'International Tables Vol C Tables 4.2.6.8 and 6.1.1.4'
O O 0.0106 0.0060 'International Tables Vol C Tables 4.2.6.8 and 6.1.1.4'
P P 0.1023 0.0942 'International Tables Vol C Tables 4.2.6.8 and 6.1.1.4'

loop_
_geom_angle_atom_site_label_1
_geom_angle_atom_site_label_2
_geom_angle_atom_site_label_3
_geom_angle
C2 C1 O1 104.74(19)
C2 C1 C6 117.1(2)
O1 C1 C6 104.61(18)
C2 C1 C17 103.44(19)
O1 C1 C17 109.09(17)
C6 C1 C17 117.1(2)
C3 C2 C7 127.7(3)
C3 C2 C1 110.2(2)
C7 C2 C1 121.8(2)
C2 C3 C8 127.4(2)
C2 C3 C4 110.4(2)
C8 C3 C4 122.2(2)
C3 C4 C9 112.1(2)
C3 C4 C17 102.06(18)
C9 C4 C17 115.9(2)
C3 C4 C5 109.8(2)
C9 C4 C5 108.98(18)
C17 C4 C5 107.74(19)
C10 C5 C4 114.9(2)
C10 C5 P 113.76(16)
C4 C5 P 109.82(14)
C10 C5 H5A 105.8
C4 C5 H5A 105.8
P C5 H5A 105.8
C1 C6 H6A 109.5
C1 C6 H6B 109.5
H6A C6 H6B 109.5
C1 C6 H6C 109.5
H6A C6 H6C 109.5
H6B C6 H6C 109.5
C2 C7 H7A 109.5
C2 C7 H7B 109.5
H7A C7 H7B 109.5
C2 C7 H7C 109.5
H7A C7 H7C 109.5
H7B C7 H7C 109.5
C3 C8 H8A 109.5
C3 C8 H8B 109.5
H8A C8 H8B 109.5
C3 C8 H8C 109.5
H8A C8 H8C 109.5
H8B C8 H8C 109.5
C4 C9 H9C 109.5
C4 C9 H9B 109.5
H9C C9 H9B 109.5
C4 C9 H9A 109.5
H9C C9 H9A 109.5
H9B C9 H9A 109.5
C15 C10 C11 118.2(2)
C15 C10 C5 122.2(2)
C11 C10 C5 119.6(2)
C12 C11 C10 120.7(3)
C12 C11 H11A 119.6
C10 C11 H11A 119.6
C13 C12 C11 120.1(3)
C13 C12 H12A 120.0
C11 C12 H12A 120.0
C12 C13 C14 120.0(3)
C12 C13 H13A 120.0
C14 C13 H13A 120.0
C15 C14 C13 120.0(3)
C15 C14 H14A 120.0
C13 C14 H14A 120.0
C14 C15 C10 121.1(2)
C14 C15 H15A 119.5
C10 C15 H15A 119.5
O2 C16 C18 105.6(2)
O2 C16 C17 112.3(2)
C18 C16 C17 118.2(2)
O2 C16 H16A 106.7
C18 C16 H16A 106.7
C17 C16 H16A 106.7
C16 C17 C19 107.6(2)
C16 C17 C4 117.9(2)
C19 C17 C4 111.9(2)
C16 C17 C1 112.1(2)
C19 C17 C1 108.2(2)
C4 C17 C1 98.79(19)
C16 C18 H18A 109.5
C16 C18 H18B 109.5
H18A C18 H18B 109.5
C16 C18 H18C 109.5
H18A C18 H18C 109.5
H18B C18 H18C 109.5
C17 C19 H19A 109.5
C17 C19 H19B 109.5
H19A C19 H19B 109.5
C17 C19 H19C 109.5
H19A C19 H19C 109.5
H19B C19 H19C 109.5
O3 C20 Cr 179.1(3)
O4 C21 Cr 177.7(2)
O5 C22 Cr 178.3(2)
O6 C23 Cr 176.2(2)
O7 C24 Cr 178.9(2)
C20 Cr C21 91.25(10)
C20 Cr C22 91.36(12)
C21 Cr C22 87.77(10)
C20 Cr C24 89.57(12)
C21 Cr C24 92.71(11)
C22 Cr C24 178.94(11)
C20 Cr C23 89.50(10)
C21 Cr C23 176.87(11)
C22 Cr C23 89.17(10)
C24 Cr C23 90.34(11)
C20 Cr P 174.96(8)
C21 Cr P 84.54(7)
C22 Cr P 91.25(8)
C24 Cr P 87.85(8)
C23 Cr P 94.85(7)
C1 O1 P 117.18(14)
C16 O2 P 116.18(16)
O1 P O2 101.17(9)
O1 P C5 104.02(9)
O2 P C5 99.63(10)
O1 P Cr 112.34(6)
O2 P Cr 111.53(7)
C5 P Cr 125.05(7)

loop_
_geom_bond_atom_site_label_1
_geom_bond_atom_site_label_2
_geom_bond_distance
C1 C2 1.497(4)
C1 O1 1.510(3)
C1 C6 1.514(3)
C1 C17 1.573(3)
C2 C3 1.336(3)
C2 C7 1.495(3)
C3 C8 1.497(4)
C3 C4 1.522(4)
C4 C9 1.534(3)
C4 C17 1.566(3)
C4 C5 1.589(3)
C5 C10 1.511(3)
C5 P 1.841(2)
C5 H5A 1.0000
C6 H6A 0.9800
C6 H6B 0.9800
C6 H6C 0.9800
C7 H7A 0.9800
C7 H7B 0.9800
C7 H7C 0.9800
C8 H8A 0.9800
C8 H8B 0.9800
C8 H8C 0.9800
C9 H9C 0.9800
C9 H9B 0.9800
C9 H9A 0.9800
C10 C15 1.386(4)
C10 C11 1.391(3)
C11 C12 1.379(4)
C11 H11A 0.9500
C12 C13 1.373(5)
C12 H12A 0.9500
C13 C14 1.378(4)
C13 H13A 0.9500
C14 C15 1.373(4)
C14 H14A 0.9500
C15 H15A 0.9500
C16 O2 1.479(3)
C16 C18 1.525(4)
C16 C17 1.528(4)
C16 H16A 1.0000
C17 C19 1.533(3)
C18 H18A 0.9800
C18 H18B 0.9800
C18 H18C 0.9800
C19 H19A 0.9800
C19 H19B 0.9800
C19 H19C 0.9800
C20 O3 1.152(3)
C20 Cr 1.871(3)
C21 O4 1.150(3)
C21 Cr 1.886(2)
C22 O5 1.143(3)
C22 Cr 1.889(3)
C23 O6 1.146(3)
C23 Cr 1.905(2)
C24 O7 1.141(3)
C24 Cr 1.903(3)
Cr P 2.3076(7)
O1 P 1.6017(15)
O2 P 1.6061(18)

loop_
_geom_torsion_atom_site_label_1
_geom_torsion_atom_site_label_2
_geom_torsion_atom_site_label_3
_geom_torsion_atom_site_label_4
_geom_torsion
O1 C1 C2 C3 -91.9(2)
C6 C1 C2 C3 152.8(2)
C17 C1 C2 C3 22.4(2)
O1 C1 C2 C7 82.1(2)
C6 C1 C2 C7 -33.3(3)
C17 C1 C2 C7 -163.7(2)
C7 C2 C3 C8 7.9(4)
C1 C2 C3 C8 -178.6(2)
C7 C2 C3 C4 -171.5(2)
C1 C2 C3 C4 2.0(3)
C2 C3 C4 C9 -150.2(2)
C8 C3 C4 C9 30.4(3)
C2 C3 C4 C17 -25.6(2)
C8 C3 C4 C17 155.0(2)
C2 C3 C4 C5 88.5(2)
C8 C3 C4 C5 -90.9(3)
C3 C4 C5 C10 41.0(2)
C9 C4 C5 C10 -82.2(3)
C17 C4 C5 C10 151.36(19)
C3 C4 C5 P -88.8(2)
C9 C4 C5 P 148.03(19)
C17 C4 C5 P 21.6(2)
C4 C5 C10 C15 -79.8(3)
P C5 C10 C15 48.0(3)
C4 C5 C10 C11 99.6(2)
P C5 C10 C11 -132.5(2)
C15 C10 C11 C12 0.0(4)
C5 C10 C11 C12 -179.5(2)
C10 C11 C12 C13 -0.9(4)
C11 C12 C13 C14 0.9(5)
C12 C13 C14 C15 -0.1(4)
C13 C14 C15 C10 -0.8(4)
C11 C10 C15 C14 0.8(4)
C5 C10 C15 C14 -179.7(2)
O2 C16 C17 C19 172.5(2)
C18 C16 C17 C19 -64.2(3)
O2 C16 C17 C4 -59.9(3)
C18 C16 C17 C4 63.3(3)
O2 C16 C17 C1 53.7(3)
C18 C16 C17 C1 177.0(2)
C3 C4 C17 C16 156.9(2)
C9 C4 C17 C16 -81.0(3)
C5 C4 C17 C16 41.3(3)
C3 C4 C17 C19 -77.6(3)
C9 C4 C17 C19 44.4(3)
C5 C4 C17 C19 166.8(2)
C3 C4 C17 C1 36.1(2)
C9 C4 C17 C1 158.2(2)
C5 C4 C17 C1 -79.5(2)
C2 C1 C17 C16 -160.60(18)
O1 C1 C17 C16 -49.5(2)
C6 C1 C17 C16 68.9(3)
C2 C1 C17 C19 81.0(2)
O1 C1 C17 C19 -168.0(2)
C6 C1 C17 C19 -49.5(3)
C2 C1 C17 C4 -35.6(2)
O1 C1 C17 C4 75.5(2)
C6 C1 C17 C4 -166.1(2)
O3 C20 Cr C21 -44(17)
O3 C20 Cr C22 -131(17)
O3 C20 Cr C24 49(17)
O3 C20 Cr C23 139(17)
O3 C20 Cr P -10(18)
O4 C21 Cr C20 -95(5)
O4 C21 Cr C22 -3(5)
O4 C21 Cr C24 176(100)
O4 C21 Cr C23 9(7)
O4 C21 Cr P 88(5)
O5 C22 Cr C20 28(7)
O5 C22 Cr C21 -63(7)
O5 C22 Cr C24 -180(100)
O5 C22 Cr C23 118(7)
O5 C22 Cr P -147(7)
O7 C24 Cr C20 51(14)
O7 C24 Cr C21 142(14)
O7 C24 Cr C22 -101(14)
O7 C24 Cr C23 -38(14)
O7 C24 Cr P -133(14)
O6 C23 Cr C20 16(3)
O6 C23 Cr C21 -88(4)
O6 C23 Cr C22 -75(3)
O6 C23 Cr C24 106(3)
O6 C23 Cr P -167(3)
C2 C1 O1 P 101.06(19)
C6 C1 O1 P -135.14(18)
C17 C1 O1 P -9.1(2)
C18 C16 O2 P -127.6(2)
C17 C16 O2 P 2.5(3)
C1 O1 P O2 57.96(17)
C1 O1 P C5 -45.04(18)
C1 O1 P Cr 177.01(14)
C16 O2 P O1 -54.31(18)
C16 O2 P C5 52.18(18)
C16 O2 P Cr -173.94(14)
C10 C5 P O1 -92.51(17)
C4 C5 P O1 37.92(18)
C10 C5 P O2 163.31(16)
C4 C5 P O2 -66.26(17)
C10 C5 P Cr 38.31(19)
C4 C5 P Cr 168.73(12)
C20 Cr P O1 -73.0(10)
C21 Cr P O1 -39.40(11)
C22 Cr P O1 48.25(10)
C24 Cr P O1 -132.33(10)
C23 Cr P O1 137.52(11)
C20 Cr P O2 39.8(10)
C21 Cr P O2 73.39(11)
C22 Cr P O2 161.03(10)
C24 Cr P O2 -19.54(10)
C23 Cr P O2 -109.70(11)
C20 Cr P C5 159.6(10)
C21 Cr P C5 -166.85(13)
C22 Cr P C5 -79.21(12)
C24 Cr P C5 100.22(12)
C23 Cr P C5 10.06(13)
